data_4503122
loop_
_publ_author_name
'Zhang, Jian-Jun'
'Zhao, Yue'
'Gamboa, Sergio Aar\'on'
'Lachgar, Abdessadek'

_publ_section_title
;
 Metal--Ligand Directed Assembly of Layered Cluster-Based Coordination
 Polymer and Its Solvent-Mediated Structural Transformations
;
_journal_issue 1
_journal_name_full 'Crystal Growth &amp; Design'
_journal_page_first 172
_journal_paper_doi 10.1021/cg070532s
_journal_volume 8
_journal_year 2008
_chemical_formula_sum 'C102 H88 Cl12 Mn4 N20 Nb6 O16'
_chemical_formula_weight 3052.54
_chemical_name_systematic
; 
 ? 
;
_space_group_IT_number 60
_symmetry_cell_setting orthorhombic
_symmetry_space_group_name_Hall '-P 2n 2ab'
_symmetry_space_group_name_H-M 'P b c n'
_atom_sites_solution_hydrogens geom
_atom_sites_solution_primary direct
_atom_sites_solution_secondary difmap
_audit_creation_method SHELXL-97
_cell_angle_alpha 90.00
_cell_angle_beta 90.00
_cell_angle_gamma 90.00
_cell_formula_units_Z 4
_cell_length_a 21.822(4)
_cell_length_b 17.499(3)
_cell_length_c 29.117(6)
_cell_measurement_reflns_used 4879
_cell_measurement_temperature 193(2)
_cell_measurement_theta_max 21.678
_cell_measurement_theta_min 3.804
_cell_volume 11119(4)
_computing_cell_refinement 'Bruker SMART'
_computing_data_collection 'Bruker SMART'
_computing_data_reduction 'Bruker SAINT'
_computing_molecular_graphics 'Bruker SHELXTL'
_computing_publication_material 'Bruker SHELXTL'
_computing_structure_refinement 'Bruker SHELXTL'
_computing_structure_solution 'Bruker SHELXTL'
_diffrn_ambient_temperature 193(2)
_diffrn_measured_fraction_theta_full 0.997
_diffrn_measured_fraction_theta_max 0.997
_diffrn_measurement_device_type 'CCD area detector'
_diffrn_measurement_method 'phi and omega scans'
_diffrn_radiation_monochromator graphite
_diffrn_radiation_source 'fine-focus sealed tube'
_diffrn_radiation_type MoK\a
_diffrn_radiation_wavelength 0.71073
_diffrn_reflns_av_R_equivalents 0.1129
_diffrn_reflns_av_sigmaI/netI 0.0653
_diffrn_reflns_limit_h_max 27
_diffrn_reflns_limit_h_min -27
_diffrn_reflns_limit_k_max 21
_diffrn_reflns_limit_k_min -21
_diffrn_reflns_limit_l_max 36
_diffrn_reflns_limit_l_min -36
_diffrn_reflns_number 87468
_diffrn_reflns_theta_full 26.37
_diffrn_reflns_theta_max 26.37
_diffrn_reflns_theta_min 3.80
_exptl_absorpt_coefficient_mu 1.394
_exptl_absorpt_correction_T_max 0.9528
_exptl_absorpt_correction_T_min 0.6487
_exptl_absorpt_correction_type multi-scan
_exptl_absorpt_process_details 'SADABS (Sheldrick, 1996)'
_exptl_crystal_colour red-brown
_exptl_crystal_density_diffrn 1.824
_exptl_crystal_density_meas 0
_exptl_crystal_density_method 'not measured'
_exptl_crystal_description plate
_exptl_crystal_F_000 6072
_exptl_crystal_size_max 0.34
_exptl_crystal_size_mid 0.24
_exptl_crystal_size_min 0.04
_refine_diff_density_max 0.633
_refine_diff_density_min -0.697
_refine_diff_density_rms 0.108
_refine_ls_extinction_method none
_refine_ls_goodness_of_fit_ref 1.035
_refine_ls_hydrogen_treatment mixed
_refine_ls_matrix_type full
_refine_ls_number_parameters 725
_refine_ls_number_reflns 11331
_refine_ls_number_restraints 0
_refine_ls_restrained_S_all 1.035
_refine_ls_R_factor_all 0.0734
_refine_ls_R_factor_gt 0.0470
_refine_ls_shift/su_max 0.001
_refine_ls_shift/su_mean 0.000
_refine_ls_structure_factor_coef Fsqd
_refine_ls_weighting_details 'calc w=1/[\s^2^(Fo^2^)+(0.0396P)^2^+4.8538P] where P=(Fo^2^+2Fc^2^)/3'
_refine_ls_weighting_scheme calc
_refine_ls_wR_factor_gt 0.0913
_refine_ls_wR_factor_ref 0.0989
_reflns_number_gt 8498
_reflns_number_total 11331
_reflns_threshold_expression >2sigma(I)
_cod_data_source_file cg070532s-file001.cif
_cod_data_source_block a89l
_cod_depositor_comments
;
The following automatic conversions were performed:

'_symmetry_cell_setting' value 'Orthorhombic' changed to
'orthorhombic' according to
/home/saulius/struct/CIF-dictionaries/cif_core.dic dictionary named
'cif_core.dic' version 2.4.1 from
2010-06-29.

'_exptl_absorpt_correction_type' value 'multi scan'
changed to 'multi-scan' according to
/home/saulius/struct/CIF-dictionaries/cif_core.dic dictionary named
'cif_core.dic' version 2.4.1 from 2010-06-29.

Automatic conversion script
Id: cif_fix_values 1715 2011-07-08 13:25:40Z adriana 
;
_cod_original_cell_volume 11118(4)
_cod_original_sg_symbol_H-M 'Pbcn '
_cod_database_code 4503122

loop_
_symmetry_equiv_pos_as_xyz
'x, y, z'
'-x+1/2, -y+1/2, z+1/2'
'-x, y, -z+1/2'
'x+1/2, -y+1/2, -z'
'-x, -y, -z'
'x-1/2, y-1/2, -z-1/2'
'x, -y, z-1/2'
'-x-1/2, y-1/2, z'

loop_
_atom_site_label
_atom_site_type_symbol
_atom_site_fract_x
_atom_site_fract_y
_atom_site_fract_z
_atom_site_U_iso_or_equiv
_atom_site_adp_type
_atom_site_occupancy
_atom_site_symmetry_multiplicity
_atom_site_calc_flag
_atom_site_refinement_flags
Nb1 Nb 0.558737(17) 0.58506(2) 0.022044(13) 0.01901(10) Uani 1 1 d .
Nb2 Nb 0.523794(17) 0.43356(2) 0.056434(13) 0.01926(10) Uani 1 1 d .
Nb3 Nb 0.429561(17) 0.54857(2) 0.037622(13) 0.01899(10) Uani 1 1 d .
Cl1 Cl 0.65277(5) 0.54287(6) -0.01799(4) 0.0264(2) Uani 1 1 d .
Cl2 Cl 0.54103(5) 0.67887(6) -0.04020(4) 0.0284(3) Uani 1 1 d .
Cl3 Cl 0.59732(5) 0.52187(6) 0.09178(4) 0.0269(3) Uani 1 1 d .
Cl4 Cl 0.48638(5) 0.65786(6) 0.07006(4) 0.0288(3) Uani 1 1 d .
Cl5 Cl 0.44471(5) 0.47891(7) 0.11014(4) 0.0282(3) Uani 1 1 d .
Cl6 Cl 0.61150(5) 0.36459(6) 0.02204(4) 0.0280(3) Uani 1 1 d .
Mn1 Mn 0.20832(3) 0.62485(4) 0.10760(2) 0.02647(17) Uani 1 1 d .
Mn2 Mn 0.15321(3) 0.57937(4) -0.18287(2) 0.02944(18) Uani 1 1 d .
O1 O 0.20146(15) 0.51782(19) 0.11500(11) 0.0365(8) Uani 1 1 d .
O2 O 0.20711(14) 0.64661(18) 0.17055(10) 0.0312(8) Uani 1 1 d .
O3 O 0.09544(14) 0.59465(18) -0.23029(11) 0.0312(8) Uani 1 1 d .
O4 O 0.12665(16) 0.47969(19) -0.16849(12) 0.0406(9) Uani 1 1 d .
O5 O 0.10304(14) 0.6324(2) 0.10294(10) 0.0336(8) Uani 1 1 d .
O6 O 0.08965(16) 0.62888(19) -0.13121(11) 0.0398(9) Uani 1 1 d .
O7 O 0.2138(2) 0.9087(2) -0.20793(16) 0.0668(13) Uani 1 1 d .
O8 O 0.22362(18) 0.5318(2) -0.23346(13) 0.0443(10) Uani 1 1 d .
H8 H 0.241(3) 0.489(4) -0.228(2) 0.08(2) Uiso 1 1 d .
N1 N 0.20723(18) 0.6156(2) 0.03980(14) 0.0351(10) Uani 1 1 d .
N1B N 0.18884(18) 0.6817(2) -0.19283(13) 0.0308(9) Uani 1 1 d .
N2 N 0.20653(18) 0.7355(2) 0.09218(14) 0.0335(10) Uani 1 1 d .
N2B N 0.22413(19) 0.5718(2) -0.13951(14) 0.0333(10) Uani 1 1 d .
N5 N 0.07454(17) 0.6325(2) 0.14332(13) 0.0281(9) Uani 1 1 d .
N6 N 0.06388(18) 0.5935(2) -0.09596(14) 0.0333(10) Uani 1 1 d .
N7 N 0.1553(2) 0.9110(3) -0.21938(19) 0.0556(14) Uani 1 1 d .
N101 N 0.31100(18) 0.6188(2) 0.10128(14) 0.0347(10) Uani 1 1 d .
N102 N 0.6542(2) 0.7229(2) 0.06227(15) 0.0394(11) Uani 1 1 d .
N103 N 0.5625(2) 0.3374(3) 0.15375(16) 0.0518(13) Uani 1 1 d .
C1 C 0.1789(2) 0.4688(3) 0.08516(18) 0.0376(13) Uani 1 1 d .
C2 C 0.1605(3) 0.3965(3) 0.1005(2) 0.0515(16) Uani 1 1 d .
H2A H 0.1651 0.3837 0.1320 0.062 Uiso 1 1 calc R
C3 C 0.1360(3) 0.3435(4) 0.0707(2) 0.068(2) Uani 1 1 d .
H3A H 0.1245 0.2946 0.0820 0.082 Uiso 1 1 calc R
C4 C 0.1276(3) 0.3601(4) 0.0243(2) 0.0665(19) Uani 1 1 d .
H4A H 0.1090 0.3241 0.0043 0.080 Uiso 1 1 calc R
C5 C 0.1466(3) 0.4285(4) 0.0088(2) 0.0524(16) Uani 1 1 d .
H5A H 0.1431 0.4393 -0.0231 0.063 Uiso 1 1 calc R
C6 C 0.1715(2) 0.4846(3) 0.03789(17) 0.0385(13) Uani 1 1 d .
C7 C 0.1905(2) 0.5553(3) 0.01740(18) 0.0419(14) Uani 1 1 d .
H7A H 0.1908 0.5581 -0.0152 0.050 Uiso 1 1 calc R
C8 C 0.2307(3) 0.6848(3) 0.01714(18) 0.0490(15) Uani 1 1 d .
H8B H 0.2158 0.6868 -0.0150 0.059 Uiso 1 1 calc R
H8A H 0.2760 0.6837 0.0166 0.059 Uiso 1 1 calc R
C9 C 0.2095(3) 0.7531(3) 0.04238(18) 0.0492(15) Uani 1 1 d .
H9B H 0.1684 0.7684 0.0312 0.059 Uiso 1 1 calc R
H9A H 0.2381 0.7961 0.0370 0.059 Uiso 1 1 calc R
C10 C 0.1928(2) 0.7896(3) 0.12010(18) 0.0382(13) Uani 1 1 d .
H10A H 0.1913 0.8401 0.1081 0.046 Uiso 1 1 calc R
C11 C 0.1796(2) 0.7798(3) 0.16834(18) 0.0357(12) Uani 1 1 d .
C12 C 0.1555(3) 0.8429(3) 0.1923(2) 0.0510(15) Uani 1 1 d .
H12A H 0.1508 0.8906 0.1772 0.061 Uiso 1 1 calc R
C13 C 0.1385(3) 0.8352(3) 0.2382(2) 0.0512(15) Uani 1 1 d .
H13A H 0.1211 0.8772 0.2541 0.061 Uiso 1 1 calc R
C14 C 0.1470(2) 0.7673(3) 0.26005(18) 0.0409(13) Uani 1 1 d .
H14A H 0.1359 0.7628 0.2915 0.049 Uiso 1 1 calc R
C15 C 0.1711(2) 0.7051(3) 0.23774(16) 0.0330(12) Uani 1 1 d .
H15A H 0.1770 0.6586 0.2540 0.040 Uiso 1 1 calc R
C16 C 0.1870(2) 0.7095(3) 0.19150(17) 0.0311(11) Uani 1 1 d .
C17 C 0.1501(2) 0.4304(3) -0.13867(17) 0.0330(12) Uani 1 1 d .
C18 C 0.1196(3) 0.3613(3) -0.13184(19) 0.0443(14) Uani 1 1 d .
H18A H 0.0825 0.3521 -0.1479 0.053 Uiso 1 1 calc R
C19 C 0.1415(3) 0.3063(3) -0.10259(19) 0.0450(14) Uani 1 1 d .
H19A H 0.1196 0.2599 -0.0985 0.054 Uiso 1 1 calc R
C20 C 0.1956(3) 0.3184(3) -0.07907(18) 0.0460(15) Uani 1 1 d .
H20A H 0.2113 0.2801 -0.0592 0.055 Uiso 1 1 calc R
C21 C 0.2263(3) 0.3856(3) -0.08452(18) 0.0421(14) Uani 1 1 d .
H21A H 0.2635 0.3936 -0.0683 0.050 Uiso 1 1 calc R
C22 C 0.2043(2) 0.4431(3) -0.11357(16) 0.0336(12) Uani 1 1 d .
C23 C 0.2386(2) 0.5131(3) -0.11602(16) 0.0347(12) Uani 1 1 d .
H23A H 0.2753 0.5159 -0.0985 0.042 Uiso 1 1 calc R
C24 C 0.2675(2) 0.6367(3) -0.1424(2) 0.0441(14) Uani 1 1 d .
H24B H 0.2996 0.6263 -0.1656 0.053 Uiso 1 1 calc R
H24A H 0.2876 0.6452 -0.1123 0.053 Uiso 1 1 calc R
C25 C 0.2305(2) 0.7061(3) -0.15593(18) 0.0390(13) Uani 1 1 d .
H25B H 0.2069 0.7254 -0.1293 0.047 Uiso 1 1 calc R
H25A H 0.2579 0.7473 -0.1669 0.047 Uiso 1 1 calc R
C26 C 0.1818(2) 0.7227(3) -0.22912(17) 0.0341(12) Uani 1 1 d .
H26A H 0.2074 0.7663 -0.2324 0.041 Uiso 1 1 calc R
C27 C 0.1387(2) 0.7081(3) -0.26482(17) 0.0340(12) Uani 1 1 d .
C28 C 0.1359(3) 0.7607(3) -0.30094(19) 0.0465(14) Uani 1 1 d .
H28A H 0.1665 0.7992 -0.3033 0.056 Uiso 1 1 calc R
C29 C 0.0897(3) 0.7579(3) -0.33312(19) 0.0516(16) Uani 1 1 d .
H29A H 0.0886 0.7935 -0.3577 0.062 Uiso 1 1 calc R
C30 C 0.0448(3) 0.7020(3) -0.32896(18) 0.0426(13) Uani 1 1 d .
H30A H 0.0117 0.7013 -0.3501 0.051 Uiso 1 1 calc R
C31 C 0.0474(2) 0.6480(3) -0.29518(16) 0.0342(12) Uani 1 1 d .
H31A H 0.0169 0.6092 -0.2939 0.041 Uiso 1 1 calc R
C32 C 0.0944(2) 0.6490(3) -0.26218(16) 0.0309(11) Uani 1 1 d .
C33 C 0.0442(2) 0.6954(3) 0.15734(16) 0.0296(11) Uani 1 1 d .
H33A H 0.0431 0.7391 0.1380 0.036 Uiso 1 1 calc R
C34 C 0.0149(2) 0.6975(3) 0.19897(16) 0.0273(10) Uani 1 1 d .
H34A H -0.0060 0.7426 0.2083 0.033 Uiso 1 1 calc R
C35 C 0.01570(19) 0.6340(3) 0.22756(15) 0.0247(10) Uani 1 1 d .
C36 C 0.0473(2) 0.5701(3) 0.21249(16) 0.0285(11) Uani 1 1 d .
H36A H 0.0490 0.5258 0.2313 0.034 Uiso 1 1 calc R
C37 C 0.0765(2) 0.5700(3) 0.17051(16) 0.0283(11) Uani 1 1 d .
H37A H 0.0981 0.5258 0.1606 0.034 Uiso 1 1 calc R
C38 C 0.0709(3) 0.6230(3) -0.05386(19) 0.0426(13) Uani 1 1 d .
H38A H 0.0933 0.6691 -0.0500 0.051 Uiso 1 1 calc R
C39 C 0.0459(2) 0.5874(3) -0.01614(18) 0.0420(13) Uani 1 1 d .
H39A H 0.0516 0.6092 0.0135 0.050 Uiso 1 1 calc R
C40 C 0.0127(2) 0.5206(3) -0.02054(17) 0.0343(12) Uani 1 1 d .
C41 C 0.0045(3) 0.4941(3) -0.06462(17) 0.0444(14) Uani 1 1 d .
H41A H -0.0194 0.4495 -0.0695 0.053 Uiso 1 1 calc R
C42 C 0.0298(2) 0.5307(3) -0.10170(18) 0.0450(14) Uani 1 1 d .
H42A H 0.0231 0.5112 -0.1317 0.054 Uiso 1 1 calc R
C43 C 0.1376(4) 0.9372(4) -0.2601(3) 0.086(3) Uani 1 1 d .
H43A H 0.1675 0.9571 -0.2806 0.104 Uiso 1 1 calc R
C44 C 0.0770(4) 0.9364(4) -0.2732(3) 0.084(3) Uani 1 1 d .
H44A H 0.0658 0.9533 -0.3031 0.101 Uiso 1 1 calc R
C45 C 0.0324(3) 0.9111(4) -0.2433(2) 0.0583(17) Uani 1 1 d .
C46 C 0.0520(3) 0.8838(4) -0.2008(2) 0.0601(18) Uani 1 1 d .
H46A H 0.0228 0.8653 -0.1793 0.072 Uiso 1 1 calc R
C47 C 0.1133(3) 0.8835(4) -0.1899(2) 0.0554(17) Uani 1 1 d .
H47A H 0.1262 0.8635 -0.1611 0.066 Uiso 1 1 calc R
C48 C 0.2149(3) 0.5286(3) -0.28117(18) 0.0490(15) Uani 1 1 d .
H48C H 0.2230 0.4766 -0.2921 0.074 Uiso 1 1 calc R
H48B H 0.2430 0.5643 -0.2963 0.074 Uiso 1 1 calc R
H48A H 0.1725 0.5426 -0.2885 0.074 Uiso 1 1 calc R
C101 C 0.3519(2) 0.5987(3) 0.08060(16) 0.0266(10) Uani 1 1 d .
C102 C 0.6225(2) 0.6772(3) 0.04819(16) 0.0274(10) Uani 1 1 d .
C103 C 0.5490(2) 0.3662(3) 0.11985(17) 0.0308(11) Uani 1 1 d .

loop_
_atom_site_aniso_label
_atom_site_aniso_U_11
_atom_site_aniso_U_22
_atom_site_aniso_U_33
_atom_site_aniso_U_23
_atom_site_aniso_U_13
_atom_site_aniso_U_12
Nb1 0.0175(2) 0.0198(2) 0.0197(2) -0.00110(16) -0.00006(16) -0.00013(16)
Nb2 0.0183(2) 0.0212(2) 0.0182(2) 0.00248(16) -0.00054(16) 0.00147(16)
Nb3 0.01667(19) 0.0215(2) 0.0188(2) -0.00169(16) 0.00146(16) 0.00275(16)
Cl1 0.0185(5) 0.0311(6) 0.0297(6) -0.0027(5) 0.0029(5) -0.0022(4)
Cl2 0.0296(6) 0.0241(6) 0.0314(6) 0.0070(5) -0.0027(5) -0.0031(5)
Cl3 0.0259(6) 0.0325(6) 0.0222(6) 0.0005(5) -0.0061(5) -0.0014(5)
Cl4 0.0261(6) 0.0286(6) 0.0316(6) -0.0103(5) 0.0032(5) 0.0012(5)
Cl5 0.0274(6) 0.0377(7) 0.0194(5) 0.0025(5) 0.0037(5) 0.0036(5)
Cl6 0.0245(6) 0.0280(6) 0.0316(6) 0.0044(5) 0.0011(5) 0.0086(5)
Mn1 0.0249(4) 0.0323(4) 0.0222(4) 0.0008(3) 0.0052(3) 0.0040(3)
Mn2 0.0287(4) 0.0329(4) 0.0267(4) 0.0043(3) -0.0038(3) -0.0047(3)
O1 0.045(2) 0.032(2) 0.032(2) 0.0004(16) 0.0055(16) 0.0013(16)
O2 0.0321(19) 0.039(2) 0.0223(17) -0.0008(15) 0.0039(14) 0.0081(15)
O3 0.0311(18) 0.0342(19) 0.0282(18) 0.0068(15) -0.0052(15) -0.0034(15)
O4 0.042(2) 0.037(2) 0.043(2) 0.0139(17) -0.0166(17) -0.0089(17)
O5 0.0245(18) 0.054(2) 0.0226(18) 0.0024(16) 0.0069(14) -0.0019(16)
O6 0.044(2) 0.042(2) 0.033(2) 0.0084(17) 0.0124(17) -0.0074(17)
O7 0.056(3) 0.059(3) 0.085(3) 0.012(2) -0.028(2) -0.016(2)
O8 0.052(2) 0.050(3) 0.031(2) -0.0086(18) -0.0017(18) 0.012(2)
N1 0.034(2) 0.043(3) 0.028(2) 0.003(2) 0.0073(19) 0.006(2)
N1B 0.031(2) 0.035(2) 0.026(2) -0.0027(19) 0.0014(18) -0.0052(18)
N2 0.031(2) 0.039(3) 0.030(2) 0.006(2) 0.0049(18) 0.0001(19)
N2B 0.033(2) 0.038(2) 0.030(2) 0.0007(19) -0.0037(18) -0.0008(19)
N5 0.019(2) 0.036(2) 0.029(2) -0.0034(18) 0.0017(17) -0.0038(17)
N6 0.030(2) 0.042(3) 0.028(2) 0.0009(19) 0.0060(18) -0.005(2)
N7 0.060(4) 0.046(3) 0.060(4) 0.006(3) -0.019(3) -0.014(3)
N101 0.025(2) 0.044(3) 0.035(2) -0.005(2) 0.0056(19) 0.0064(19)
N102 0.043(3) 0.033(2) 0.042(3) -0.004(2) -0.011(2) 0.000(2)
N103 0.051(3) 0.061(3) 0.043(3) 0.022(3) -0.013(2) -0.005(3)
C1 0.030(3) 0.042(3) 0.040(3) -0.006(3) 0.012(2) 0.004(2)
C2 0.068(4) 0.041(3) 0.045(4) -0.006(3) 0.015(3) -0.003(3)
C3 0.090(5) 0.046(4) 0.068(5) -0.015(3) 0.018(4) -0.015(4)
C4 0.076(5) 0.063(5) 0.061(5) -0.029(4) 0.012(4) -0.015(4)
C5 0.058(4) 0.058(4) 0.042(3) -0.017(3) 0.009(3) 0.007(3)
C6 0.037(3) 0.048(3) 0.030(3) -0.014(3) 0.005(2) 0.005(3)
C7 0.034(3) 0.065(4) 0.026(3) -0.004(3) 0.003(2) 0.011(3)
C8 0.063(4) 0.052(4) 0.032(3) 0.014(3) 0.016(3) 0.011(3)
C9 0.060(4) 0.056(4) 0.032(3) 0.012(3) 0.009(3) 0.010(3)
C10 0.035(3) 0.035(3) 0.044(3) 0.008(3) 0.002(3) 0.001(2)
C11 0.031(3) 0.037(3) 0.039(3) -0.009(2) 0.003(2) 0.000(2)
C12 0.063(4) 0.033(3) 0.057(4) -0.008(3) 0.002(3) 0.001(3)
C13 0.063(4) 0.044(4) 0.046(4) -0.016(3) 0.005(3) 0.006(3)
C14 0.035(3) 0.055(4) 0.032(3) -0.015(3) 0.001(2) 0.001(3)
C15 0.027(3) 0.045(3) 0.027(3) -0.002(2) 0.006(2) 0.000(2)
C16 0.019(2) 0.042(3) 0.032(3) -0.010(2) -0.004(2) 0.000(2)
C17 0.037(3) 0.033(3) 0.029(3) 0.004(2) -0.004(2) 0.001(2)
C18 0.046(3) 0.044(3) 0.043(3) 0.012(3) -0.011(3) -0.007(3)
C19 0.058(4) 0.035(3) 0.042(3) 0.005(3) 0.001(3) -0.001(3)
C20 0.063(4) 0.038(3) 0.037(3) 0.008(3) -0.004(3) 0.019(3)
C21 0.045(3) 0.043(3) 0.038(3) 0.002(3) -0.002(3) 0.015(3)
C22 0.030(3) 0.042(3) 0.029(3) 0.002(2) 0.000(2) 0.007(2)
C23 0.024(3) 0.048(3) 0.033(3) -0.002(2) -0.006(2) 0.005(2)
C24 0.034(3) 0.052(4) 0.047(3) 0.001(3) -0.006(3) -0.015(3)
C25 0.046(3) 0.036(3) 0.034(3) -0.003(2) -0.003(2) -0.011(3)
C26 0.026(3) 0.032(3) 0.045(3) 0.003(2) 0.002(2) -0.006(2)
C27 0.033(3) 0.035(3) 0.034(3) 0.008(2) 0.000(2) -0.003(2)
C28 0.043(3) 0.051(4) 0.046(3) 0.019(3) -0.001(3) -0.008(3)
C29 0.054(4) 0.056(4) 0.044(3) 0.025(3) -0.011(3) -0.014(3)
C30 0.040(3) 0.049(3) 0.039(3) 0.011(3) -0.006(2) 0.001(3)
C31 0.031(3) 0.043(3) 0.028(3) 0.006(2) -0.004(2) -0.002(2)
C32 0.035(3) 0.033(3) 0.024(3) 0.004(2) 0.005(2) 0.002(2)
C33 0.025(3) 0.035(3) 0.030(3) 0.010(2) -0.002(2) 0.000(2)
C34 0.024(3) 0.026(3) 0.033(3) 0.001(2) -0.002(2) 0.001(2)
C35 0.016(2) 0.030(3) 0.028(3) -0.001(2) -0.0029(19) -0.0046(19)
C36 0.031(3) 0.026(3) 0.029(3) 0.002(2) 0.004(2) -0.002(2)
C37 0.025(2) 0.028(3) 0.032(3) -0.002(2) 0.004(2) -0.001(2)
C38 0.052(4) 0.035(3) 0.041(3) -0.005(3) 0.006(3) -0.012(3)
C39 0.053(3) 0.040(3) 0.033(3) -0.005(2) 0.002(3) -0.017(3)
C40 0.029(3) 0.041(3) 0.032(3) 0.001(2) -0.001(2) -0.003(2)
C41 0.046(3) 0.051(3) 0.037(3) -0.006(3) 0.002(3) -0.024(3)
C42 0.047(3) 0.060(4) 0.027(3) -0.006(3) 0.003(2) -0.022(3)
C43 0.080(5) 0.089(6) 0.090(6) 0.048(5) -0.035(5) -0.039(4)
C44 0.088(6) 0.091(6) 0.074(5) 0.042(4) -0.033(5) -0.035(5)
C45 0.064(4) 0.057(4) 0.054(4) -0.002(3) -0.017(3) -0.002(3)
C46 0.061(4) 0.081(5) 0.039(4) -0.012(3) -0.005(3) 0.012(4)
C47 0.064(4) 0.065(4) 0.038(3) -0.014(3) -0.009(3) 0.016(3)
C48 0.051(4) 0.059(4) 0.037(3) -0.002(3) -0.001(3) 0.004(3)
C101 0.022(2) 0.030(3) 0.027(3) -0.003(2) 0.000(2) 0.003(2)
C102 0.028(3) 0.028(3) 0.027(3) 0.000(2) -0.002(2) 0.002(2)
C103 0.026(3) 0.033(3) 0.033(3) 0.006(2) -0.002(2) -0.004(2)

loop_
_atom_type_symbol
_atom_type_description
_atom_type_scat_dispersion_real
_atom_type_scat_dispersion_imag
_atom_type_scat_source
C C 0.0033 0.0016 'International Tables Vol C Tables 4.2.6.8 and 6.1.1.4'
H H 0.0000 0.0000 'International Tables Vol C Tables 4.2.6.8 and 6.1.1.4'
N N 0.0061 0.0033 'International Tables Vol C Tables 4.2.6.8 and 6.1.1.4'
O O 0.0106 0.0060 'International Tables Vol C Tables 4.2.6.8 and 6.1.1.4'
Cl Cl 0.1484 0.1585 'International Tables Vol C Tables 4.2.6.8 and 6.1.1.4'
Mn Mn 0.3368 0.7283 'International Tables Vol C Tables 4.2.6.8 and 6.1.1.4'
Nb Nb -2.0727 0.6215 'International Tables Vol C Tables 4.2.6.8 and 6.1.1.4'

loop_
_geom_angle_atom_site_label_1
_geom_angle_atom_site_label_2
_geom_angle_atom_site_label_3
_geom_angle
_geom_angle_site_symmetry_1
_geom_angle_site_symmetry_3
C102 Nb1 Cl3 80.33(12) . .
C102 Nb1 Cl4 80.48(12) . .
Cl3 Nb1 Cl4 89.04(4) . .
C102 Nb1 Cl1 82.01(12) . .
Cl3 Nb1 Cl1 88.33(4) . .
Cl4 Nb1 Cl1 162.49(4) . .
C102 Nb1 Cl2 82.51(12) . .
Cl3 Nb1 Cl2 162.84(4) . .
Cl4 Nb1 Cl2 88.43(4) . .
Cl1 Nb1 Cl2 88.99(4) . .
C102 Nb1 Nb3 135.75(12) . 5_665
Cl3 Nb1 Nb3 95.80(3) . 5_665
Cl4 Nb1 Nb3 143.76(3) . 5_665
Cl1 Nb1 Nb3 53.75(3) . 5_665
Cl2 Nb1 Nb3 96.25(3) . 5_665
C102 Nb1 Nb3 134.12(12) . .
Cl3 Nb1 Nb3 95.95(3) . .
Cl4 Nb1 Nb3 53.66(3) . .
Cl1 Nb1 Nb3 143.85(3) . .
Cl2 Nb1 Nb3 96.19(3) . .
Nb3 Nb1 Nb3 90.097(15) 5_665 .
C102 Nb1 Nb2 136.10(12) . 5_665
Cl3 Nb1 Nb2 143.57(3) . 5_665
Cl4 Nb1 Nb2 96.10(3) . 5_665
Cl1 Nb1 Nb2 96.28(3) . 5_665
Cl2 Nb1 Nb2 53.59(3) . 5_665
Nb3 Nb1 Nb2 60.068(15) 5_665 5_665
Nb3 Nb1 Nb2 60.265(16) . 5_665
C102 Nb1 Nb2 133.55(12) . .
Cl3 Nb1 Nb2 53.23(3) . .
Cl4 Nb1 Nb2 96.14(3) . .
Cl1 Nb1 Nb2 96.13(3) . .
Cl2 Nb1 Nb2 143.93(3) . .
Nb3 Nb1 Nb2 60.200(18) 5_665 .
Nb3 Nb1 Nb2 59.972(13) . .
Nb2 Nb1 Nb2 90.340(16) 5_665 .
C103 Nb2 Cl3 80.01(12) . .
C103 Nb2 Cl5 79.60(13) . .
Cl3 Nb2 Cl5 89.36(4) . .
C103 Nb2 Cl2 83.13(12) . 5_665
Cl3 Nb2 Cl2 163.10(4) . 5_665
Cl5 Nb2 Cl2 88.67(4) . 5_665
C103 Nb2 Cl6 83.57(13) . .
Cl3 Nb2 Cl6 88.35(4) . .
Cl5 Nb2 Cl6 163.16(4) . .
Cl2 Nb2 Cl6 88.69(4) 5_665 .
C103 Nb2 Nb1 136.87(12) . 5_665
Cl3 Nb2 Nb1 143.10(3) . 5_665
Cl5 Nb2 Nb1 95.76(3) . 5_665
Cl2 Nb2 Nb1 53.80(3) 5_665 5_665
Cl6 Nb2 Nb1 96.07(3) . 5_665
C103 Nb2 Nb3 133.03(13) . .
Cl3 Nb2 Nb3 96.01(3) . .
Cl5 Nb2 Nb3 53.47(3) . .
Cl2 Nb2 Nb3 96.28(3) 5_665 .
Cl6 Nb2 Nb3 143.37(3) . .
Nb1 Nb2 Nb3 59.909(15) 5_665 .
C103 Nb2 Nb1 133.40(12) . .
Cl3 Nb2 Nb1 53.44(3) . .
Cl5 Nb2 Nb1 96.18(3) . .
Cl2 Nb2 Nb1 143.45(3) 5_665 .
Cl6 Nb2 Nb1 95.83(3) . .
Nb1 Nb2 Nb1 89.660(16) 5_665 .
Nb3 Nb2 Nb1 59.860(17) . .
C103 Nb2 Nb3 137.15(13) . 5_665
Cl3 Nb2 Nb3 95.59(3) . 5_665
Cl5 Nb2 Nb3 143.23(3) . 5_665
Cl2 Nb2 Nb3 96.02(3) 5_665 5_665
Cl6 Nb2 Nb3 53.61(3) . 5_665
Nb1 Nb2 Nb3 59.834(18) 5_665 5_665
Nb3 Nb2 Nb3 89.757(16) . 5_665
Nb1 Nb2 Nb3 59.723(13) . 5_665
C101 Nb3 Cl5 79.62(12) . .
C101 Nb3 Cl4 82.26(12) . .
Cl5 Nb3 Cl4 89.31(4) . .
C101 Nb3 Cl1 80.56(12) . 5_665
Cl5 Nb3 Cl1 88.59(4) . 5_665
Cl4 Nb3 Cl1 162.79(4) . 5_665
C101 Nb3 Cl6 83.10(12) . 5_665
Cl5 Nb3 Cl6 162.72(4) . 5_665
Cl4 Nb3 Cl6 88.55(4) . 5_665
Cl1 Nb3 Cl6 88.39(4) 5_665 5_665
C101 Nb3 Nb1 134.27(11) . 5_665
Cl5 Nb3 Nb1 95.85(3) . 5_665
Cl4 Nb3 Nb1 143.45(3) . 5_665
Cl1 Nb3 Nb1 53.75(3) 5_665 5_665
Cl6 Nb3 Nb1 96.06(3) 5_665 5_665
C101 Nb3 Nb1 135.78(11) . .
Cl5 Nb3 Nb1 96.42(3) . .
Cl4 Nb3 Nb1 53.55(3) . .
Cl1 Nb3 Nb1 143.65(3) 5_665 .
Cl6 Nb3 Nb1 96.08(3) 5_665 .
Nb1 Nb3 Nb1 89.903(15) 5_665 .
C101 Nb3 Nb2 133.09(12) . .
Cl5 Nb3 Nb2 53.47(3) . .
Cl4 Nb3 Nb2 96.21(3) . .
Cl1 Nb3 Nb2 96.24(3) 5_665 .
Cl6 Nb3 Nb2 143.81(3) 5_665 .
Nb1 Nb3 Nb2 60.023(16) 5_665 .
Nb1 Nb3 Nb2 60.168(17) . .
C101 Nb3 Nb2 136.66(12) . 5_665
Cl5 Nb3 Nb2 143.71(3) . 5_665
Cl4 Nb3 Nb2 95.75(3) . 5_665
Cl1 Nb3 Nb2 96.03(3) 5_665 5_665
Cl6 Nb3 Nb2 53.56(3) 5_665 5_665
Nb1 Nb3 Nb2 60.077(16) 5_665 5_665
Nb1 Nb3 Nb2 59.901(13) . 5_665
Nb2 Nb3 Nb2 90.243(16) . 5_665
Nb1 Cl1 Nb3 72.50(3) . 5_665
Nb2 Cl2 Nb1 72.62(3) 5_665 .
Nb2 Cl3 Nb1 73.33(3) . .
Nb1 Cl4 Nb3 72.79(3) . .
Nb2 Cl5 Nb3 73.06(3) . .
Nb2 Cl6 Nb3 72.82(3) . 5_665
O2 Mn1 O1 95.10(14) . .
O2 Mn1 N1 172.79(16) . .
O1 Mn1 N1 91.81(16) . .
O2 Mn1 N2 91.30(16) . .
O1 Mn1 N2 171.38(16) . .
N1 Mn1 N2 81.62(17) . .
O2 Mn1 N101 95.95(14) . .
O1 Mn1 N101 92.39(15) . .
N1 Mn1 N101 85.79(16) . .
N2 Mn1 N101 92.68(16) . .
O2 Mn1 O5 91.83(13) . .
O1 Mn1 O5 89.11(14) . .
N1 Mn1 O5 86.22(14) . .
N2 Mn1 O5 84.92(14) . .
N101 Mn1 O5 171.91(13) . .
O4 Mn2 O3 95.06(14) . .
O4 Mn2 N1B 173.35(16) . .
O3 Mn2 N1B 91.56(15) . .
O4 Mn2 N2B 92.07(16) . .
O3 Mn2 N2B 170.59(16) . .
N1B Mn2 N2B 81.27(17) . .
O4 Mn2 O6 91.06(14) . .
O3 Mn2 O6 91.32(14) . .
N1B Mn2 O6 89.53(14) . .
N2B Mn2 O6 94.68(15) . .
O4 Mn2 O8 90.74(16) . .
O3 Mn2 O8 91.66(14) . .
N1B Mn2 O8 88.32(16) . .
N2B Mn2 O8 82.10(15) . .
O6 Mn2 O8 176.37(14) . .
C1 O1 Mn1 126.9(3) . .
C16 O2 Mn1 128.4(3) . .
C32 O3 Mn2 128.5(3) . .
C17 O4 Mn2 129.0(3) . .
N5 O5 Mn1 114.5(2) . .
N6 O6 Mn2 127.4(3) . .
C48 O8 Mn2 124.2(3) . .
C48 O8 H8 102(4) . .
Mn2 O8 H8 120(4) . .
C7 N1 C8 122.9(5) . .
C7 N1 Mn1 125.0(4) . .
C8 N1 Mn1 112.1(3) . .
C26 N1B C25 120.8(4) . .
C26 N1B Mn2 125.4(3) . .
C25 N1B Mn2 113.5(3) . .
C10 N2 C9 118.4(4) . .
C10 N2 Mn1 125.5(4) . .
C9 N2 Mn1 115.0(3) . .
C23 N2B C24 119.4(4) . .
C23 N2B Mn2 125.7(4) . .
C24 N2B Mn2 114.1(3) . .
O5 N5 C33 120.0(4) . .
O5 N5 C37 120.1(4) . .
C33 N5 C37 120.0(4) . .
O6 N6 C42 121.6(4) . .
O6 N6 C38 118.7(4) . .
C42 N6 C38 119.7(4) . .
O7 N7 C43 121.1(6) . .
O7 N7 C47 119.1(5) . .
C43 N7 C47 119.7(6) . .
C101 N101 Mn1 147.4(4) . .
O1 C1 C2 119.0(5) . .
O1 C1 C6 123.8(5) . .
C2 C1 C6 117.1(5) . .
C3 C2 C1 121.2(6) . .
C3 C2 H2A 119.4 . .
C1 C2 H2A 119.4 . .
C2 C3 C4 121.4(6) . .
C2 C3 H3A 119.3 . .
C4 C3 H3A 119.3 . .
C5 C4 C3 118.1(6) . .
C5 C4 H4A 121.0 . .
C3 C4 H4A 121.0 . .
C4 C5 C6 122.5(6) . .
C4 C5 H5A 118.8 . .
C6 C5 H5A 118.8 . .
C5 C6 C1 119.6(5) . .
C5 C6 C7 117.6(5) . .
C1 C6 C7 122.8(5) . .
N1 C7 C6 125.1(5) . .
N1 C7 H7A 117.4 . .
C6 C7 H7A 117.4 . .
N1 C8 C9 109.5(4) . .
N1 C8 H8B 109.8 . .
C9 C8 H8B 109.8 . .
N1 C8 H8A 109.8 . .
C9 C8 H8A 109.8 . .
H8B C8 H8A 108.2 . .
C8 C9 N2 109.4(4) . .
C8 C9 H9B 109.8 . .
N2 C9 H9B 109.8 . .
C8 C9 H9A 109.8 . .
N2 C9 H9A 109.8 . .
H9B C9 H9A 108.2 . .
N2 C10 C11 125.1(5) . .
N2 C10 H10A 117.4 . .
C11 C10 H10A 117.4 . .
C12 C11 C16 119.3(5) . .
C12 C11 C10 117.7(5) . .
C16 C11 C10 123.0(4) . .
C13 C12 C11 119.9(5) . .
C13 C12 H12A 120.0 . .
C11 C12 H12A 120.0 . .
C14 C13 C12 119.9(5) . .
C14 C13 H13A 120.1 . .
C12 C13 H13A 120.1 . .
C13 C14 C15 121.5(5) . .
C13 C14 H14A 119.2 . .
C15 C14 H14A 119.2 . .
C14 C15 C16 120.6(5) . .
C14 C15 H15A 119.7 . .
C16 C15 H15A 119.7 . .
O2 C16 C15 118.6(5) . .
O2 C16 C11 122.6(4) . .
C15 C16 C11 118.8(5) . .
O4 C17 C18 118.3(4) . .
O4 C17 C22 124.1(5) . .
C18 C17 C22 117.6(5) . .
C19 C18 C17 122.1(5) . .
C19 C18 H18A 119.0 . .
C17 C18 H18A 119.0 . .
C18 C19 C20 119.9(5) . .
C18 C19 H19A 120.0 . .
C20 C19 H19A 120.0 . .
C21 C20 C19 119.7(5) . .
C21 C20 H20A 120.2 . .
C19 C20 H20A 120.2 . .
C20 C21 C22 121.4(5) . .
C20 C21 H21A 119.3 . .
C22 C21 H21A 119.3 . .
C21 C22 C17 119.3(5) . .
C21 C22 C23 117.6(5) . .
C17 C22 C23 123.1(4) . .
N2B C23 C22 125.8(4) . .
N2B C23 H23A 117.1 . .
C22 C23 H23A 117.1 . .
N2B C24 C25 106.8(4) . .
N2B C24 H24B 110.4 . .
C25 C24 H24B 110.4 . .
N2B C24 H24A 110.4 . .
C25 C24 H24A 110.4 . .
H24B C24 H24A 108.6 . .
N1B C25 C24 106.8(4) . .
N1B C25 H25B 110.4 . .
C24 C25 H25B 110.4 . .
N1B C25 H25A 110.4 . .
C24 C25 H25A 110.4 . .
H25B C25 H25A 108.6 . .
N1B C26 C27 125.4(5) . .
N1B C26 H26A 117.3 . .
C27 C26 H26A 117.3 . .
C28 C27 C32 119.5(5) . .
C28 C27 C26 117.3(5) . .
C32 C27 C26 122.7(4) . .
C29 C28 C27 121.2(5) . .
C29 C28 H28A 119.4 . .
C27 C28 H28A 119.4 . .
C28 C29 C30 118.8(5) . .
C28 C29 H29A 120.6 . .
C30 C29 H29A 120.6 . .
C31 C30 C29 121.4(5) . .
C31 C30 H30A 119.3 . .
C29 C30 H30A 119.3 . .
C30 C31 C32 120.9(5) . .
C30 C31 H31A 119.6 . .
C32 C31 H31A 119.6 . .
O3 C32 C31 118.7(4) . .
O3 C32 C27 123.3(4) . .
C31 C32 C27 118.0(4) . .
N5 C33 C34 121.3(4) . .
N5 C33 H33A 119.3 . .
C34 C33 H33A 119.3 . .
C33 C34 C35 120.1(4) . .
C33 C34 H34A 119.9 . .
C35 C34 H34A 119.9 . .
C36 C35 C34 117.6(4) . .
C36 C35 C35 120.8(3) . 3
C34 C35 C35 121.6(3) . 3
C37 C36 C35 120.8(4) . .
C37 C36 H36A 119.6 . .
C35 C36 H36A 119.6 . .
N5 C37 C36 120.3(4) . .
N5 C37 H37A 119.9 . .
C36 C37 H37A 119.9 . .
N6 C38 C39 120.7(5) . .
N6 C38 H38A 119.6 . .
C39 C38 H38A 119.6 . .
C38 C39 C40 121.1(5) . .
C38 C39 H39A 119.4 . .
C40 C39 H39A 119.4 . .
C41 C40 C39 116.1(5) . .
C41 C40 C40 122.2(6) . 5_565
C39 C40 C40 121.7(6) . 5_565
C42 C41 C40 121.6(5) . .
C42 C41 H41A 119.2 . .
C40 C41 H41A 119.2 . .
N6 C42 C41 120.6(5) . .
N6 C42 H42A 119.7 . .
C41 C42 H42A 119.7 . .
N7 C43 C44 121.5(7) . .
N7 C43 H43A 119.2 . .
C44 C43 H43A 119.2 . .
C43 C44 C45 120.4(7) . .
C43 C44 H44A 119.8 . .
C45 C44 H44A 119.8 . .
C44 C45 C46 117.0(6) . .
C44 C45 C45 120.8(7) . 3_554
C46 C45 C45 122.2(8) . 3_554
C47 C46 C45 120.3(7) . .
C47 C46 H46A 119.8 . .
C45 C46 H46A 119.8 . .
N7 C47 C46 121.0(6) . .
N7 C47 H47A 119.5 . .
C46 C47 H47A 119.5 . .
O8 C48 H48C 109.5 . .
O8 C48 H48B 109.5 . .
H48C C48 H48B 109.5 . .
O8 C48 H48A 109.5 . .
H48C C48 H48A 109.5 . .
H48B C48 H48A 109.5 . .
N101 C101 Nb3 175.0(4) . .
N102 C102 Nb1 178.5(4) . .
N103 C103 Nb2 174.7(5) . .

loop_
_geom_bond_atom_site_label_1
_geom_bond_atom_site_label_2
_geom_bond_distance
_geom_bond_site_symmetry_2
Nb1 C102 2.262(5) .
Nb1 Cl3 2.4606(12) .
Nb1 Cl4 2.4637(12) .
Nb1 Cl1 2.4726(12) .
Nb1 Cl2 2.4754(12) .
Nb1 Nb3 2.9242(7) 5_665
Nb1 Nb3 2.9256(7) .
Nb1 Nb2 2.9276(7) 5_665
Nb1 Nb2 2.9347(7) .
Nb2 C103 2.258(5) .
Nb2 Cl3 2.4539(12) .
Nb2 Cl5 2.4603(12) .
Nb2 Cl2 2.4688(12) 5_665
Nb2 Cl6 2.4743(12) .
Nb2 Nb1 2.9276(7) 5_665
Nb2 Nb3 2.9289(6) .
Nb2 Nb3 2.9383(7) 5_665
Nb3 C101 2.283(5) .
Nb3 Cl5 2.4603(12) .
Nb3 Cl4 2.4672(12) .
Nb3 Cl1 2.4728(12) 5_665
Nb3 Cl6 2.4759(12) 5_665
Nb3 Nb1 2.9242(7) 5_665
Nb3 Nb2 2.9383(7) 5_665
Cl1 Nb3 2.4728(12) 5_665
Cl2 Nb2 2.4688(12) 5_665
Cl6 Nb3 2.4759(12) 5_665
Mn1 O2 1.872(3) .
Mn1 O1 1.891(3) .
Mn1 N1 1.981(4) .
Mn1 N2 1.988(4) .
Mn1 N101 2.251(4) .
Mn1 O5 2.305(3) .
Mn2 O4 1.885(3) .
Mn2 O3 1.889(3) .
Mn2 N1B 1.973(4) .
Mn2 N2B 2.002(4) .
Mn2 O6 2.222(3) .
Mn2 O8 2.285(4) .
O1 C1 1.317(6) .
O2 C16 1.332(5) .
O3 C32 1.329(5) .
O4 C17 1.326(5) .
O5 N5 1.330(5) .
O6 N6 1.324(5) .
O7 N7 1.319(6) .
O8 C48 1.403(6) .
O8 H8 0.86(7) .
N1 C7 1.292(7) .
N1 C8 1.471(6) .
N1B C26 1.287(6) .
N1B C25 1.471(6) .
N2 C10 1.283(6) .
N2 C9 1.484(6) .
N2B C23 1.273(6) .
N2B C24 1.482(6) .
N5 C33 1.347(6) .
N5 C37 1.351(6) .
N6 C42 1.336(6) .
N6 C38 1.339(6) .
N7 C43 1.329(8) .
N7 C47 1.344(8) .
N101 C101 1.132(5) .
N102 C102 1.134(6) .
N103 C103 1.147(6) .
C1 C2 1.400(7) .
C1 C6 1.413(7) .
C2 C3 1.378(8) .
C2 H2A 0.9500 .
C3 C4 1.393(9) .
C3 H3A 0.9500 .
C4 C5 1.347(8) .
C4 H4A 0.9500 .
C5 C6 1.406(7) .
C5 H5A 0.9500 .
C6 C7 1.435(8) .
C7 H7A 0.9500 .
C8 C9 1.477(7) .
C8 H8B 0.9900 .
C8 H8A 0.9900 .
C9 H9B 0.9900 .
C9 H9A 0.9900 .
C10 C11 1.445(7) .
C10 H10A 0.9500 .
C11 C12 1.407(7) .
C11 C16 1.413(7) .
C12 C13 1.392(8) .
C12 H12A 0.9500 .
C13 C14 1.361(8) .
C13 H13A 0.9500 .
C14 C15 1.373(7) .
C14 H14A 0.9500 .
C15 C16 1.393(6) .
C15 H15A 0.9500 .
C17 C18 1.393(7) .
C17 C22 1.408(7) .
C18 C19 1.372(7) .
C18 H18A 0.9500 .
C19 C20 1.380(8) .
C19 H19A 0.9500 .
C20 C21 1.364(7) .
C20 H20A 0.9500 .
C21 C22 1.399(7) .
C21 H21A 0.9500 .
C22 C23 1.438(7) .
C23 H23A 0.9500 .
C24 C25 1.509(7) .
C24 H24B 0.9900 .
C24 H24A 0.9900 .
C25 H25B 0.9900 .
C25 H25A 0.9900 .
C26 C27 1.424(7) .
C26 H26A 0.9500 .
C27 C28 1.399(7) .
C27 C32 1.417(6) .
C28 C29 1.378(7) .
C28 H28A 0.9500 .
C29 C30 1.389(7) .
C29 H29A 0.9500 .
C30 C31 1.365(7) .
C30 H30A 0.9500 .
C31 C32 1.407(7) .
C31 H31A 0.9500 .
C33 C34 1.371(6) .
C33 H33A 0.9500 .
C34 C35 1.389(6) .
C34 H34A 0.9500 .
C35 C36 1.386(6) .
C35 C35 1.476(9) 3
C36 C37 1.378(6) .
C36 H36A 0.9500 .
C37 H37A 0.9500 .
C38 C39 1.375(7) .
C38 H38A 0.9500 .
C39 C40 1.381(7) .
C39 H39A 0.9500 .
C40 C41 1.376(7) .
C40 C40 1.503(9) 5_565
C41 C42 1.371(7) .
C41 H41A 0.9500 .
C42 H42A 0.9500 .
C43 C44 1.377(10) .
C43 H43A 0.9500 .
C44 C45 1.380(10) .
C44 H44A 0.9500 .
C45 C46 1.394(8) .
C45 C45 1.465(12) 3_554
C46 C47 1.376(8) .
C46 H46A 0.9500 .
C47 H47A 0.9500 .
C48 H48C 0.9800 .
C48 H48B 0.9800 .
C48 H48A 0.9800 .

loop_
_geom_hbond_atom_site_label_D
_geom_hbond_atom_site_label_H
_geom_hbond_atom_site_label_A
_geom_hbond_distance_DH
_geom_hbond_distance_HA
_geom_hbond_distance_DA
_geom_hbond_angle_DHA
_geom_hbond_site_symmetry_A
O8 H8 O7 0.86(7) 1.81(7) 2.657(6) 168(6) 8_655

loop_
_geom_torsion_atom_site_label_1
_geom_torsion_atom_site_label_2
_geom_torsion_atom_site_label_3
_geom_torsion_atom_site_label_4
_geom_torsion
_geom_torsion_site_symmetry_1
_geom_torsion_site_symmetry_4
C102 Nb1 Nb2 C103 1.6(2) . .
Cl3 Nb1 Nb2 C103 3.06(18) . .
Cl4 Nb1 Nb2 C103 -81.12(18) . .
Cl1 Nb1 Nb2 C103 86.36(18) . .
Cl2 Nb1 Nb2 C103 -176.90(18) . .
Nb3 Nb1 Nb2 C103 128.05(17) 5_665 .
Nb3 Nb1 Nb2 C103 -122.48(17) . .
Nb2 Nb1 Nb2 C103 -177.29(17) 5_665 .
C102 Nb1 Nb2 Cl3 -1.49(16) . .
Cl4 Nb1 Nb2 Cl3 -84.18(5) . .
Cl1 Nb1 Nb2 Cl3 83.30(4) . .
Cl2 Nb1 Nb2 Cl3 -179.97(6) . .
Nb3 Nb1 Nb2 Cl3 124.99(4) 5_665 .
Nb3 Nb1 Nb2 Cl3 -125.54(4) . .
Nb2 Nb1 Nb2 Cl3 179.65(4) 5_665 .
C102 Nb1 Nb2 Cl5 83.10(16) . .
Cl3 Nb1 Nb2 Cl5 84.59(5) . .
Cl4 Nb1 Nb2 Cl5 0.41(4) . .
Cl1 Nb1 Nb2 Cl5 167.89(4) . .
Cl2 Nb1 Nb2 Cl5 -95.38(6) . .
Nb3 Nb1 Nb2 Cl5 -150.42(3) 5_665 .
Nb3 Nb1 Nb2 Cl5 -40.95(3) . .
Nb2 Nb1 Nb2 Cl5 -95.76(3) 5_665 .
C102 Nb1 Nb2 Cl2 179.24(17) . 5_665
Cl3 Nb1 Nb2 Cl2 -179.27(6) . 5_665
Cl4 Nb1 Nb2 Cl2 96.55(6) . 5_665
Cl1 Nb1 Nb2 Cl2 -95.97(6) . 5_665
Cl2 Nb1 Nb2 Cl2 0.76(10) . 5_665
Nb3 Nb1 Nb2 Cl2 -54.28(5) 5_665 5_665
Nb3 Nb1 Nb2 Cl2 55.19(5) . 5_665
Nb2 Nb1 Nb2 Cl2 0.38(5) 5_665 5_665
C102 Nb1 Nb2 Cl6 -85.08(16) . .
Cl3 Nb1 Nb2 Cl6 -83.58(5) . .
Cl4 Nb1 Nb2 Cl6 -167.76(4) . .
Cl1 Nb1 Nb2 Cl6 -0.29(4) . .
Cl2 Nb1 Nb2 Cl6 96.45(6) . .
Nb3 Nb1 Nb2 Cl6 41.40(3) 5_665 .
Nb3 Nb1 Nb2 Cl6 150.87(3) . .
Nb2 Nb1 Nb2 Cl6 96.06(3) 5_665 .
C102 Nb1 Nb2 Nb1 178.86(16) . 5_665
Cl3 Nb1 Nb2 Nb1 -179.65(4) . 5_665
Cl4 Nb1 Nb2 Nb1 96.17(3) . 5_665
Cl1 Nb1 Nb2 Nb1 -96.35(3) . 5_665
Cl2 Nb1 Nb2 Nb1 0.38(5) . 5_665
Nb3 Nb1 Nb2 Nb1 -54.660(16) 5_665 5_665
Nb3 Nb1 Nb2 Nb1 54.808(14) . 5_665
Nb2 Nb1 Nb2 Nb1 0.0 5_665 5_665
C102 Nb1 Nb2 Nb3 124.05(16) . .
Cl3 Nb1 Nb2 Nb3 125.54(4) . .
Cl4 Nb1 Nb2 Nb3 41.36(3) . .
Cl1 Nb1 Nb2 Nb3 -151.16(3) . .
Cl2 Nb1 Nb2 Nb3 -54.42(5) . .
Nb3 Nb1 Nb2 Nb3 -109.468(15) 5_665 .
Nb2 Nb1 Nb2 Nb3 -54.808(14) 5_665 .
C102 Nb1 Nb2 Nb3 -126.48(16) . 5_665
Cl3 Nb1 Nb2 Nb3 -124.99(4) . 5_665
Cl4 Nb1 Nb2 Nb3 150.83(3) . 5_665
Cl1 Nb1 Nb2 Nb3 -41.69(3) . 5_665
Cl2 Nb1 Nb2 Nb3 55.04(5) . 5_665
Nb3 Nb1 Nb2 Nb3 109.468(15) . 5_665
Nb2 Nb1 Nb2 Nb3 54.660(16) 5_665 5_665
C102 Nb1 Nb3 C101 -0.6(2) . .
Cl3 Nb1 Nb3 C101 81.74(17) . .
Cl4 Nb1 Nb3 C101 -2.67(17) . .
Cl1 Nb1 Nb3 C101 177.07(17) . .
Cl2 Nb1 Nb3 C101 -86.12(17) . .
Nb3 Nb1 Nb3 C101 177.58(17) 5_665 .
Nb2 Nb1 Nb3 C101 -127.56(17) 5_665 .
Nb2 Nb1 Nb3 C101 122.68(17) . .
C102 Nb1 Nb3 Cl5 -82.26(16) . .
Cl3 Nb1 Nb3 Cl5 0.03(4) . .
Cl4 Nb1 Nb3 Cl5 -84.37(5) . .
Cl1 Nb1 Nb3 Cl5 95.37(6) . .
Cl2 Nb1 Nb3 Cl5 -167.82(4) . .
Nb3 Nb1 Nb3 Cl5 95.88(3) 5_665 .
Nb2 Nb1 Nb3 Cl5 150.74(3) 5_665 .
Nb2 Nb1 Nb3 Cl5 40.98(3) . .
C102 Nb1 Nb3 Cl4 2.11(16) . .
Cl3 Nb1 Nb3 Cl4 84.41(5) . .
Cl1 Nb1 Nb3 Cl4 179.74(6) . .
Cl2 Nb1 Nb3 Cl4 -83.45(5) . .
Nb3 Nb1 Nb3 Cl4 -179.75(4) 5_665 .
Nb2 Nb1 Nb3 Cl4 -124.89(4) 5_665 .
Nb2 Nb1 Nb3 Cl4 125.35(4) . .
C102 Nb1 Nb3 Cl1 -178.64(17) . 5_665
Cl3 Nb1 Nb3 Cl1 -96.34(6) . 5_665
Cl4 Nb1 Nb3 Cl1 179.25(6) . 5_665
Cl1 Nb1 Nb3 Cl1 -1.01(10) . 5_665
Cl2 Nb1 Nb3 Cl1 95.80(6) . 5_665
Nb3 Nb1 Nb3 Cl1 -0.50(5) 5_665 5_665
Nb2 Nb1 Nb3 Cl1 54.36(5) 5_665 5_665
Nb2 Nb1 Nb3 Cl1 -55.40(5) . 5_665
C102 Nb1 Nb3 Cl6 85.78(16) . 5_665
Cl3 Nb1 Nb3 Cl6 168.08(4) . 5_665
Cl4 Nb1 Nb3 Cl6 83.67(5) . 5_665
Cl1 Nb1 Nb3 Cl6 -96.59(6) . 5_665
Cl2 Nb1 Nb3 Cl6 0.22(4) . 5_665
Nb3 Nb1 Nb3 Cl6 -96.08(3) 5_665 5_665
Nb2 Nb1 Nb3 Cl6 -41.22(3) 5_665 5_665
Nb2 Nb1 Nb3 Cl6 -150.98(3) . 5_665
C102 Nb1 Nb3 Nb1 -178.13(16) . 5_665
Cl3 Nb1 Nb3 Nb1 -95.84(3) . 5_665
Cl4 Nb1 Nb3 Nb1 179.75(4) . 5_665
Cl1 Nb1 Nb3 Nb1 -0.50(5) . 5_665
Cl2 Nb1 Nb3 Nb1 96.30(3) . 5_665
Nb3 Nb1 Nb3 Nb1 0.0 5_665 5_665
Nb2 Nb1 Nb3 Nb1 54.858(14) 5_665 5_665
Nb2 Nb1 Nb3 Nb1 -54.901(17) . 5_665
C102 Nb1 Nb3 Nb2 -123.23(16) . .
Cl3 Nb1 Nb3 Nb2 -40.94(3) . .
Cl4 Nb1 Nb3 Nb2 -125.35(4) . .
Cl1 Nb1 Nb3 Nb2 54.40(5) . .
Cl2 Nb1 Nb3 Nb2 151.20(3) . .
Nb3 Nb1 Nb3 Nb2 54.901(17) 5_665 .
Nb2 Nb1 Nb3 Nb2 109.759(15) 5_665 .
C102 Nb1 Nb3 Nb2 127.01(16) . 5_665
Cl3 Nb1 Nb3 Nb2 -150.70(3) . 5_665
Cl4 Nb1 Nb3 Nb2 124.89(4) . 5_665
Cl1 Nb1 Nb3 Nb2 -55.36(5) . 5_665
Cl2 Nb1 Nb3 Nb2 41.44(3) . 5_665
Nb3 Nb1 Nb3 Nb2 -54.858(14) 5_665 5_665
Nb2 Nb1 Nb3 Nb2 -109.759(15) . 5_665
C103 Nb2 Nb3 C101 -3.5(2) . .
Cl3 Nb2 Nb3 C101 -85.42(16) . .
Cl5 Nb2 Nb3 C101 -0.69(16) . .
Cl2 Nb2 Nb3 C101 82.96(16) 5_665 .
Cl6 Nb2 Nb3 C101 179.24(16) . .
Nb1 Nb2 Nb3 C101 124.32(16) 5_665 .
Nb1 Nb2 Nb3 C101 -126.50(16) . .
Nb3 Nb2 Nb3 C101 178.99(16) 5_665 .
C103 Nb2 Nb3 Cl5 -2.80(17) . .
Cl3 Nb2 Nb3 Cl5 -84.73(5) . .
Cl2 Nb2 Nb3 Cl5 83.65(5) 5_665 .
Cl6 Nb2 Nb3 Cl5 179.93(6) . .
Nb1 Nb2 Nb3 Cl5 125.01(4) 5_665 .
Nb1 Nb2 Nb3 Cl5 -125.81(4) . .
Nb3 Nb2 Nb3 Cl5 179.68(4) 5_665 .
C103 Nb2 Nb3 Cl4 81.71(17) . .
Cl3 Nb2 Nb3 Cl4 -0.22(4) . .
Cl5 Nb2 Nb3 Cl4 84.51(5) . .
Cl2 Nb2 Nb3 Cl4 168.16(4) 5_665 .
Cl6 Nb2 Nb3 Cl4 -95.55(6) . .
Nb1 Nb2 Nb3 Cl4 -150.48(3) 5_665 .
Nb1 Nb2 Nb3 Cl4 -41.30(3) . .
Nb3 Nb2 Nb3 Cl4 -95.81(3) 5_665 .
C103 Nb2 Nb3 Cl1 -86.38(17) . 5_665
Cl3 Nb2 Nb3 Cl1 -168.31(4) . 5_665
Cl5 Nb2 Nb3 Cl1 -83.58(4) . 5_665
Cl2 Nb2 Nb3 Cl1 0.07(4) 5_665 5_665
Cl6 Nb2 Nb3 Cl1 96.35(6) . 5_665
Nb1 Nb2 Nb3 Cl1 41.43(3) 5_665 5_665
Nb1 Nb2 Nb3 Cl1 150.61(3) . 5_665
Nb3 Nb2 Nb3 Cl1 96.09(3) 5_665 5_665
C103 Nb2 Nb3 Cl6 177.78(17) . 5_665
Cl3 Nb2 Nb3 Cl6 95.85(6) . 5_665
Cl5 Nb2 Nb3 Cl6 -179.42(6) . 5_665
Cl2 Nb2 Nb3 Cl6 -95.77(6) 5_665 5_665
Cl6 Nb2 Nb3 Cl6 0.52(10) . 5_665
Nb1 Nb2 Nb3 Cl6 -54.41(5) 5_665 5_665
Nb1 Nb2 Nb3 Cl6 54.77(5) . 5_665
Nb3 Nb2 Nb3 Cl6 0.26(5) 5_665 5_665
C103 Nb2 Nb3 Nb1 -127.81(17) . 5_665
Cl3 Nb2 Nb3 Nb1 150.26(3) . 5_665
Cl5 Nb2 Nb3 Nb1 -125.01(4) . 5_665
Cl2 Nb2 Nb3 Nb1 -41.36(3) 5_665 5_665
Cl6 Nb2 Nb3 Nb1 54.92(5) . 5_665
Nb1 Nb2 Nb3 Nb1 109.178(17) . 5_665
Nb3 Nb2 Nb3 Nb1 54.667(16) 5_665 5_665
C103 Nb2 Nb3 Nb1 123.01(17) . .
Cl3 Nb2 Nb3 Nb1 41.08(3) . .
Cl5 Nb2 Nb3 Nb1 125.81(4) . .
Cl2 Nb2 Nb3 Nb1 -150.54(3) 5_665 .
Cl6 Nb2 Nb3 Nb1 -54.25(5) . .
Nb1 Nb2 Nb3 Nb1 -109.178(17) 5_665 .
Nb3 Nb2 Nb3 Nb1 -54.511(12) 5_665 .
C103 Nb2 Nb3 Nb2 177.52(17) . 5_665
Cl3 Nb2 Nb3 Nb2 95.59(3) . 5_665
Cl5 Nb2 Nb3 Nb2 -179.68(4) . 5_665
Cl2 Nb2 Nb3 Nb2 -96.03(3) 5_665 5_665
Cl6 Nb2 Nb3 Nb2 0.26(5) . 5_665
Nb1 Nb2 Nb3 Nb2 -54.667(16) 5_665 5_665
Nb1 Nb2 Nb3 Nb2 54.511(12) . 5_665
Nb3 Nb2 Nb3 Nb2 0.0 5_665 5_665
C102 Nb1 Cl1 Nb3 178.91(12) . 5_665
Cl3 Nb1 Cl1 Nb3 98.44(4) . 5_665
Cl4 Nb1 Cl1 Nb3 179.94(13) . 5_665
Cl2 Nb1 Cl1 Nb3 -98.51(4) . 5_665
Nb3 Nb1 Cl1 Nb3 0.63(6) . 5_665
Nb2 Nb1 Cl1 Nb3 -45.33(3) 5_665 5_665
Nb2 Nb1 Cl1 Nb3 45.70(3) . 5_665
C102 Nb1 Cl2 Nb2 -179.36(12) . 5_665
Cl3 Nb1 Cl2 Nb2 179.61(13) . 5_665
Cl4 Nb1 Cl2 Nb2 -98.76(4) . 5_665
Cl1 Nb1 Cl2 Nb2 98.56(4) . 5_665
Nb3 Nb1 Cl2 Nb2 45.21(3) 5_665 5_665
Nb3 Nb1 Cl2 Nb2 -45.57(3) . 5_665
Nb2 Nb1 Cl2 Nb2 -0.48(6) . 5_665
C103 Nb2 Cl3 Nb1 -177.74(13) . .
Cl5 Nb2 Cl3 Nb1 -98.18(4) . .
Cl2 Nb2 Cl3 Nb1 178.50(13) 5_665 .
Cl6 Nb2 Cl3 Nb1 98.50(4) . .
Nb1 Nb2 Cl3 Nb1 0.59(6) 5_665 .
Nb3 Nb2 Cl3 Nb1 -45.04(3) . .
Nb3 Nb2 Cl3 Nb1 45.31(3) 5_665 .
C102 Nb1 Cl3 Nb2 178.90(12) . .
Cl4 Nb1 Cl3 Nb2 98.40(4) . .
Cl1 Nb1 Cl3 Nb2 -98.92(4) . .
Cl2 Nb1 Cl3 Nb2 179.94(13) . .
Nb3 Nb1 Cl3 Nb2 -45.61(3) 5_665 .
Nb3 Nb1 Cl3 Nb2 45.09(3) . .
Nb2 Nb1 Cl3 Nb2 -0.59(6) 5_665 .
C102 Nb1 Cl4 Nb3 -178.46(12) . .
Cl3 Nb1 Cl4 Nb3 -98.10(4) . .
Cl1 Nb1 Cl4 Nb3 -179.50(13) . .
Cl2 Nb1 Cl4 Nb3 98.87(4) . .
Nb3 Nb1 Cl4 Nb3 0.42(7) 5_665 .
Nb2 Nb1 Cl4 Nb3 45.75(3) 5_665 .
Nb2 Nb1 Cl4 Nb3 -45.26(3) . .
C101 Nb3 Cl4 Nb1 178.12(12) . .
Cl5 Nb3 Cl4 Nb1 98.50(4) . .
Cl1 Nb3 Cl4 Nb1 -178.50(13) 5_665 .
Cl6 Nb3 Cl4 Nb1 -98.65(4) 5_665 .
Nb1 Nb3 Cl4 Nb1 -0.42(7) 5_665 .
Nb2 Nb3 Cl4 Nb1 45.38(3) . .
Nb2 Nb3 Cl4 Nb1 -45.50(3) 5_665 .
C103 Nb2 Cl5 Nb3 177.92(13) . .
Cl3 Nb2 Cl5 Nb3 97.96(4) . .
Cl2 Nb2 Cl5 Nb3 -98.82(4) 5_665 .
Cl6 Nb2 Cl5 Nb3 -179.86(13) . .
Nb1 Nb2 Cl5 Nb3 -45.42(3) 5_665 .
Nb1 Nb2 Cl5 Nb3 44.86(3) . .
Nb3 Nb2 Cl5 Nb3 -0.54(6) 5_665 .
C101 Nb3 Cl5 Nb2 179.49(12) . .
Cl4 Nb3 Cl5 Nb2 -98.25(4) . .
Cl1 Nb3 Cl5 Nb2 98.83(4) 5_665 .
Cl6 Nb3 Cl5 Nb2 178.84(13) 5_665 .
Nb1 Nb3 Cl5 Nb2 45.50(3) 5_665 .
Nb1 Nb3 Cl5 Nb2 -45.07(3) . .
Nb2 Nb3 Cl5 Nb2 0.55(7) 5_665 .
C103 Nb2 Cl6 Nb3 -178.31(12) . 5_665
Cl3 Nb2 Cl6 Nb3 -98.18(4) . 5_665
Cl5 Nb2 Cl6 Nb3 179.50(13) . 5_665
Cl2 Nb2 Cl6 Nb3 98.46(4) 5_665 5_665
Nb1 Nb2 Cl6 Nb3 45.09(3) 5_665 5_665
Nb3 Nb2 Cl6 Nb3 -0.32(6) . 5_665
Nb1 Nb2 Cl6 Nb3 -45.19(3) . 5_665
O2 Mn1 O1 C1 154.6(4) . .
N1 Mn1 O1 C1 -23.4(4) . .
N2 Mn1 O1 C1 16.8(12) . .
N101 Mn1 O1 C1 -109.2(4) . .
O5 Mn1 O1 C1 62.8(4) . .
O1 Mn1 O2 C16 -151.2(4) . .
N1 Mn1 O2 C16 12.1(15) . .
N2 Mn1 O2 C16 23.0(4) . .
N101 Mn1 O2 C16 115.8(4) . .
O5 Mn1 O2 C16 -62.0(4) . .
O4 Mn2 O3 C32 -166.3(4) . .
N1B Mn2 O3 C32 12.9(4) . .
N2B Mn2 O3 C32 -27.2(12) . .
O6 Mn2 O3 C32 102.5(4) . .
O8 Mn2 O3 C32 -75.4(4) . .
O3 Mn2 O4 C17 175.7(4) . .
N1B Mn2 O4 C17 2.1(17) . .
N2B Mn2 O4 C17 1.8(4) . .
O6 Mn2 O4 C17 -92.9(4) . .
O8 Mn2 O4 C17 83.9(4) . .
O2 Mn1 O5 N5 -13.2(3) . .
O1 Mn1 O5 N5 81.8(3) . .
N1 Mn1 O5 N5 173.7(3) . .
N2 Mn1 O5 N5 -104.4(3) . .
N101 Mn1 O5 N5 -177.4(9) . .
O4 Mn2 O6 N6 19.9(4) . .
O3 Mn2 O6 N6 115.0(4) . .
N1B Mn2 O6 N6 -153.5(4) . .
N2B Mn2 O6 N6 -72.3(4) . .
O8 Mn2 O6 N6 -100(2) . .
O4 Mn2 O8 C48 99.3(4) . .
O3 Mn2 O8 C48 4.2(4) . .
N1B Mn2 O8 C48 -87.3(4) . .
N2B Mn2 O8 C48 -168.7(4) . .
O6 Mn2 O8 C48 -141(2) . .
O2 Mn1 N1 C7 -148.4(11) . .
O1 Mn1 N1 C7 15.1(4) . .
N2 Mn1 N1 C7 -159.3(4) . .
N101 Mn1 N1 C7 107.3(4) . .
O5 Mn1 N1 C7 -73.9(4) . .
O2 Mn1 N1 C8 34.3(14) . .
O1 Mn1 N1 C8 -162.2(3) . .
N2 Mn1 N1 C8 23.4(3) . .
N101 Mn1 N1 C8 -70.0(3) . .
O5 Mn1 N1 C8 108.8(3) . .
O4 Mn2 N1B C26 155.7(13) . .
O3 Mn2 N1B C26 -17.9(4) . .
N2B Mn2 N1B C26 156.0(4) . .
O6 Mn2 N1B C26 -109.2(4) . .
O8 Mn2 N1B C26 73.7(4) . .
O4 Mn2 N1B C25 -18.8(16) . .
O3 Mn2 N1B C25 167.5(3) . .
N2B Mn2 N1B C25 -18.6(3) . .
O6 Mn2 N1B C25 76.2(3) . .
O8 Mn2 N1B C25 -100.8(3) . .
O2 Mn1 N2 C10 -15.0(4) . .
O1 Mn1 N2 C10 123.0(10) . .
N1 Mn1 N2 C10 163.7(4) . .
N101 Mn1 N2 C10 -111.0(4) . .
O5 Mn1 N2 C10 76.8(4) . .
O2 Mn1 N2 C9 177.6(3) . .
O1 Mn1 N2 C9 -44.4(12) . .
N1 Mn1 N2 C9 -3.8(4) . .
N101 Mn1 N2 C9 81.6(4) . .
O5 Mn1 N2 C9 -90.7(3) . .
O4 Mn2 N2B C23 2.8(4) . .
O3 Mn2 N2B C23 -136.5(9) . .
N1B Mn2 N2B C23 -177.1(4) . .
O6 Mn2 N2B C23 94.1(4) . .
O8 Mn2 N2B C23 -87.6(4) . .
O4 Mn2 N2B C24 172.2(4) . .
O3 Mn2 N2B C24 32.9(12) . .
N1B Mn2 N2B C24 -7.8(3) . .
O6 Mn2 N2B C24 -96.6(3) . .
O8 Mn2 N2B C24 81.7(4) . .
Mn1 O5 N5 C33 113.3(4) . .
Mn1 O5 N5 C37 -66.0(4) . .
Mn2 O6 N6 C42 -56.3(6) . .
Mn2 O6 N6 C38 125.8(4) . .
O2 Mn1 N101 C101 161.3(7) . .
O1 Mn1 N101 C101 65.9(7) . .
N1 Mn1 N101 C101 -25.7(7) . .
N2 Mn1 N101 C101 -107.1(7) . .
O5 Mn1 N101 C101 -34.7(15) . .
Mn1 O1 C1 C2 -161.3(4) . .
Mn1 O1 C1 C6 18.4(7) . .
O1 C1 C2 C3 179.2(5) . .
C6 C1 C2 C3 -0.5(8) . .
C1 C2 C3 C4 -0.9(10) . .
C2 C3 C4 C5 2.8(11) . .
C3 C4 C5 C6 -3.3(10) . .
C4 C5 C6 C1 2.0(9) . .
C4 C5 C6 C7 179.7(6) . .
O1 C1 C6 C5 -179.7(5) . .
C2 C1 C6 C5 0.0(7) . .
O1 C1 C6 C7 2.7(8) . .
C2 C1 C6 C7 -177.6(5) . .
C8 N1 C7 C6 175.3(5) . .
Mn1 N1 C7 C6 -1.7(7) . .
C5 C6 C7 N1 171.2(5) . .
C1 C6 C7 N1 -11.1(8) . .
C7 N1 C8 C9 144.1(5) . .
Mn1 N1 C8 C9 -38.5(6) . .
N1 C8 C9 N2 34.2(7) . .
C10 N2 C9 C8 175.5(5) . .
Mn1 N2 C9 C8 -16.1(6) . .
C9 N2 C10 C11 170.6(5) . .
Mn1 N2 C10 C11 3.6(7) . .
N2 C10 C11 C12 -169.6(5) . .
N2 C10 C11 C16 7.4(8) . .
C16 C11 C12 C13 -0.9(8) . .
C10 C11 C12 C13 176.2(5) . .
C11 C12 C13 C14 1.9(9) . .
C12 C13 C14 C15 -1.1(9) . .
C13 C14 C15 C16 -0.8(8) . .
Mn1 O2 C16 C15 158.7(3) . .
Mn1 O2 C16 C11 -19.4(6) . .
C14 C15 C16 O2 -176.4(4) . .
C14 C15 C16 C11 1.8(7) . .
C12 C11 C16 O2 177.2(5) . .
C10 C11 C16 O2 0.2(7) . .
C12 C11 C16 C15 -0.9(7) . .
C10 C11 C16 C15 -177.9(5) . .
Mn2 O4 C17 C18 175.8(4) . .
Mn2 O4 C17 C22 -4.8(7) . .
O4 C17 C18 C19 178.2(5) . .
C22 C17 C18 C19 -1.3(8) . .
C17 C18 C19 C20 -0.4(9) . .
C18 C19 C20 C21 1.1(9) . .
C19 C20 C21 C22 0.0(8) . .
C20 C21 C22 C17 -1.8(8) . .
C20 C21 C22 C23 177.9(5) . .
O4 C17 C22 C21 -177.1(5) . .
C18 C17 C22 C21 2.4(7) . .
O4 C17 C22 C23 3.2(8) . .
C18 C17 C22 C23 -177.3(5) . .
C24 N2B C23 C22 -173.6(5) . .
Mn2 N2B C23 C22 -4.8(7) . .
C21 C22 C23 N2B -177.8(5) . .
C17 C22 C23 N2B 1.9(8) . .
C23 N2B C24 C25 -159.0(5) . .
Mn2 N2B C24 C25 30.9(5) . .
C26 N1B C25 C24 -134.8(5) . .
Mn2 N1B C25 C24 40.0(5) . .
N2B C24 C25 N1B -43.9(5) . .
C25 N1B C26 C27 -174.0(5) . .
Mn2 N1B C26 C27 11.9(7) . .
N1B C26 C27 C28 177.6(5) . .
N1B C26 C27 C32 5.6(8) . .
C32 C27 C28 C29 2.4(9) . .
C26 C27 C28 C29 -169.9(5) . .
C27 C28 C29 C30 0.8(9) . .
C28 C29 C30 C31 -3.3(9) . .
C29 C30 C31 C32 2.6(8) . .
Mn2 O3 C32 C31 178.3(3) . .
Mn2 O3 C32 C27 -1.5(7) . .
C30 C31 C32 O3 -179.2(5) . .
C30 C31 C32 C27 0.6(7) . .
C28 C27 C32 O3 176.7(5) . .
C26 C27 C32 O3 -11.4(8) . .
C28 C27 C32 C31 -3.0(7) . .
C26 C27 C32 C31 168.8(5) . .
O5 N5 C33 C34 -179.4(4) . .
C37 N5 C33 C34 -0.1(7) . .
N5 C33 C34 C35 -0.4(7) . .
C33 C34 C35 C36 0.6(7) . .
C33 C34 C35 C35 -179.6(5) . 3
C34 C35 C36 C37 -0.3(7) . .
C35 C35 C36 C37 179.8(5) 3 .
O5 N5 C37 C36 179.6(4) . .
C33 N5 C37 C36 0.3(7) . .
C35 C36 C37 N5 -0.1(7) . .
O6 N6 C38 C39 -178.8(5) . .
C42 N6 C38 C39 3.2(8) . .
N6 C38 C39 C40 -0.3(9) . .
C38 C39 C40 C41 -2.4(8) . .
C38 C39 C40 C40 177.6(6) . 5_565
C39 C40 C41 C42 2.4(8) . .
C40 C40 C41 C42 -177.6(6) 5_565 .
O6 N6 C42 C41 178.8(5) . .
C38 N6 C42 C41 -3.2(8) . .
C40 C41 C42 N6 0.3(9) . .
O7 N7 C43 C44 176.8(7) . .
C47 N7 C43 C44 -0.6(12) . .
N7 C43 C44 C45 2.9(13) . .
C43 C44 C45 C46 -2.8(12) . .
C43 C44 C45 C45 179.0(6) . 3_554
C44 C45 C46 C47 0.7(10) . .
C45 C45 C46 C47 178.8(5) 3_554 .
O7 N7 C47 C46 -179.1(5) . .
C43 N7 C47 C46 -1.6(10) . .
C45 C46 C47 N7 1.5(10) . .
Mn1 N101 C101 Nb3 -39(5) . .
Cl5 Nb3 C101 N101 -78(5) . .
Cl4 Nb3 C101 N101 -169(5) . .
Cl1 Nb3 C101 N101 12(5) 5_665 .
Cl6 Nb3 C101 N101 101(5) 5_665 .
Nb1 Nb3 C101 N101 10(5) 5_665 .
Nb1 Nb3 C101 N101 -167(5) . .
Nb2 Nb3 C101 N101 -78(5) . .
Nb2 Nb3 C101 N101 101(5) 5_665 .
Cl3 Nb1 C102 N102 -33(16) . .
Cl4 Nb1 C102 N102 58(16) . .
Cl1 Nb1 C102 N102 -123(16) . .
Cl2 Nb1 C102 N102 147(16) . .
Nb3 Nb1 C102 N102 -121(16) 5_665 .
Nb3 Nb1 C102 N102 56(16) . .
Nb2 Nb1 C102 N102 147(16) 5_665 .
Nb2 Nb1 C102 N102 -32(16) . .
Cl3 Nb2 C103 N103 31(5) . .
Cl5 Nb2 C103 N103 -60(5) . .
Cl2 Nb2 C103 N103 -150(5) 5_665 .
Cl6 Nb2 C103 N103 120(5) . .
Nb1 Nb2 C103 N103 -148(5) 5_665 .
Nb3 Nb2 C103 N103 -58(5) . .
Nb1 Nb2 C103 N103 28(5) . .
Nb3 Nb2 C103 N103 118(5) 5_665 .
